data_1519408
loop_
_publ_author_name
'Tsai, Johnson Lui-Lui'
'Zou, Taotao'
'Liu, Jia'
'Chen, Tianfeng'
'Chan, Anna On-Yee'
'Yang, Chen'
'Lok, Chun-Nam'
'Che, Chi-Ming'

_publ_section_title
;
 Luminescent platinum(ii) complexes with self-assembly and anti-cancer
 properties: hydrogel, pH dependent emission color and sustained-release
 properties under physiological conditions
;
_journal_issue 7
_journal_name_full 'Chem. Sci.'
_journal_page_first 3823
_journal_paper_doi 10.1039/C4SC03635B
_journal_volume 6
_journal_year 2015
_chemical_formula_moiety 'C23 H19 N4 Pt, Cl O4, C2 H3 N'
_chemical_formula_sum 'C25 H21 Cl N5 O4 Pt'
_chemical_formula_weight 686.01
_chemical_name_systematic
;
 ?
;
_space_group_crystal_system triclinic
_space_group_IT_number 2
_space_group_name_Hall '-P 1'
_space_group_name_H-M_alt 'P -1'
_symmetry_space_group_name_Hall '-P 1'
_symmetry_space_group_name_H-M 'P -1'
_atom_sites_solution_hydrogens geom
_atom_sites_solution_primary direct
_audit_creation_date 2015-04-16
_audit_creation_method
;
Olex2 1.2
(compiled 2015.01.26 svn.r3150 for OlexSys, GUI svn.r4998)
;
_audit_update_record
;
2015-04-16 deposited with the CCDC.
2015-04-20 downloaded from the CCDC.
;
_cell_angle_alpha 74.4250(17)
_cell_angle_beta 82.9797(18)
_cell_angle_gamma 79.6363(18)
_cell_formula_units_Z 2
_cell_length_a 7.2307(3)
_cell_length_b 12.0600(5)
_cell_length_c 14.4710(6)
_cell_measurement_reflns_used 9602
_cell_measurement_temperature 100
_cell_measurement_theta_max 67.23
_cell_measurement_theta_min 3.18
_cell_volume 1192.09(9)
_computing_molecular_graphics 'Olex2 (Dolomanov et al., 2009)'
_computing_publication_material 'Olex2 (Dolomanov et al., 2009)'
_computing_structure_refinement 'XL (Sheldrick, 2008)'
_computing_structure_solution 'XS (Sheldrick, 2008)'
_diffrn_ambient_temperature 100.
_diffrn_measured_fraction_theta_full 0.957
_diffrn_measured_fraction_theta_max 0.963
_diffrn_measurement_device_type 'Bruker APEX-II CCD'
_diffrn_measurement_method '\f and \w scans'
_diffrn_radiation_type CuK\a
_diffrn_radiation_wavelength 1.54178
_diffrn_reflns_av_R_equivalents 0.0724
_diffrn_reflns_av_unetI/netI 0.0566
_diffrn_reflns_laue_measured_fraction_full 0.957
_diffrn_reflns_laue_measured_fraction_max 0.963
_diffrn_reflns_limit_h_max 8
_diffrn_reflns_limit_h_min -8
_diffrn_reflns_limit_k_max 14
_diffrn_reflns_limit_k_min -14
_diffrn_reflns_limit_l_max 17
_diffrn_reflns_limit_l_min -17
_diffrn_reflns_number 16896
_diffrn_reflns_point_group_measured_fraction_full 0.957
_diffrn_reflns_point_group_measured_fraction_max 0.963
_diffrn_reflns_theta_full 67.679
_diffrn_reflns_theta_max 67.222
_diffrn_reflns_theta_min 3.180
_diffrn_standards_number 0
_exptl_absorpt_coefficient_mu 12.412
_exptl_absorpt_correction_T_max 0.7529
_exptl_absorpt_correction_T_min 0.4740
_exptl_absorpt_correction_type multi-scan
_exptl_absorpt_process_details
;
SADABS-2012/1 (Bruker,2012) was used for absorption correction.
wR2(int) was 0.1291 before and 0.0994 after correction.
The Ratio of minimum to maximum transmission is 0.6296.
The \l/2 correction factor is 0.0015.
;
_exptl_crystal_colour 'clear light yellow'
_exptl_crystal_colour_lustre clear
_exptl_crystal_colour_modifier light
_exptl_crystal_colour_primary yellow
_exptl_crystal_density_diffrn 1.911
_exptl_crystal_description needle
_exptl_crystal_F_000 666
_exptl_crystal_size_max 0.05
_exptl_crystal_size_mid 0.02
_exptl_crystal_size_min 0.01
_refine_diff_density_max 1.952
_refine_diff_density_min -1.497
_refine_diff_density_rms 0.214
_refine_ls_extinction_method none
_refine_ls_goodness_of_fit_ref 1.068
_refine_ls_hydrogen_treatment constr
_refine_ls_matrix_type full
_refine_ls_number_parameters 298
_refine_ls_number_reflns 4132
_refine_ls_number_restraints 0
_refine_ls_restrained_S_all 1.068
_refine_ls_R_factor_all 0.0428
_refine_ls_R_factor_gt 0.0404
_refine_ls_shift/su_max 0.001
_refine_ls_shift/su_mean 0.000
_refine_ls_structure_factor_coef Fsqd
_refine_ls_weighting_details 'w=1/[\s^2^(Fo^2^)+(0.0750P)^2^+1.0290P] where P=(Fo^2^+2Fc^2^)/3'
_refine_ls_weighting_scheme calc
_refine_ls_wR_factor_gt 0.1075
_refine_ls_wR_factor_ref 0.1098
_reflns_Friedel_coverage 0.000
_reflns_number_gt 3881
_reflns_number_total 4132
_reflns_threshold_expression 'I > 2\s(I)'
_cod_data_source_file c4sc03635b2.cif
_cod_data_source_block david148_0m-p-1
_cod_depositor_comments 'Adding full bibliography for 1519408.cif.'
_cod_database_code 1519408
_audit_block_doi 10.5517/cc14jrgw
_shelxl_version_number 2013-4
_shelx_space_group_comment
;
The symmetry employed for this shelxl refinement is uniquely defined
by the following loop, which should always be used as a source of
symmetry information in preference to the above space-group names.
They are only intended as comments.
;
_olex2_refinement_description
;
1. Fixed Uiso
 At 1.2 times of:
  All C(H) groups, All N(H) groups
 At 1.5 times of:
  All C(H,H,H) groups
2. Uiso/Uaniso restraints and constraints
Uanis(N1) = Uanis(C11) = Uanis(C10) = Uanis(C9) = Uanis(C8) = Uanis(C7)
3.a Aromatic/amide H refined with riding coordinates:
 N3(H3), C3(H3A), C2(H2), C5(H5), C14(H14), C9(H9), C13(H13), C10(H10), C4(H4),
  C8(H8), C20(H20), C18(H18), C19(H19)
3.b Idealised Me refined as rotating group:
 C23(H23A,H23B,H23C), C22(H22A,H22B,H22C), C25(H25A,H25B,H25C)
;
_olex2_submission_special_instructions 'No special instructions were received'

loop_
_space_group_symop_operation_xyz
'x, y, z'
'-x, -y, -z'

loop_
_atom_site_label
_atom_site_type_symbol
_atom_site_fract_x
_atom_site_fract_y
_atom_site_fract_z
_atom_site_U_iso_or_equiv
_atom_site_adp_type
_atom_site_occupancy
_atom_site_site_symmetry_order
_atom_site_calc_flag
_atom_site_refinement_flags_posn
Pt2 Pt 0.79121(3) 0.01788(2) 0.96322(2) 0.01312(13) Uani 1 1 d .
Cl1 Cl 0.7233(2) -0.44415(13) 0.71828(10) 0.0223(3) Uani 1 1 d .
N1 N 0.6654(7) -0.0035(5) 1.0969(4) 0.0170(5) Uani 1 1 d .
N3 N 0.7517(7) 0.3000(4) 0.9290(4) 0.0182(11) Uani 1 1 d .
H3 H 0.8056 0.3191 0.8702 0.022 Uiso 1 1 calc R
O3 O 0.7474(8) -0.4541(4) 0.6205(3) 0.0342(12) Uani 1 1 d .
N2 N 0.7288(7) 0.1921(4) 0.9772(4) 0.0172(11) Uani 1 1 d .
O1 O 0.5446(7) -0.4762(5) 0.7637(4) 0.0365(12) Uani 1 1 d .
O4 O 0.8730(7) -0.5222(4) 0.7725(3) 0.0327(11) Uani 1 1 d .
O2 O 0.7314(8) -0.3272(4) 0.7206(4) 0.0403(13) Uani 1 1 d .
C3 C 0.8596(10) -0.3520(6) 0.9779(5) 0.0225(14) Uani 1 1 d .
H3A H 0.9075 -0.4043 0.9388 0.027 Uiso 1 1 calc R
C12 C 0.6410(8) 0.2010(5) 1.0641(4) 0.0161(12) Uani 1 1 d .
C2 C 0.8647(8) -0.2343(6) 0.9414(4) 0.0193(13) Uani 1 1 d .
H2 H 0.9159 -0.2069 0.8772 0.023 Uiso 1 1 calc R
C1 C 0.7963(8) -0.1542(5) 0.9967(4) 0.0179(12) Uani 1 1 d .
C5 C 0.7144(9) -0.3168(6) 1.1283(5) 0.0217(13) Uani 1 1 d .
H5 H 0.6634 -0.3449 1.1924 0.026 Uiso 1 1 calc R
N4 N 0.9763(7) 0.0331(4) 0.7590(3) 0.0166(10) Uani 1 1 d .
C15 C 0.9055(9) 0.0285(5) 0.8350(5) 0.0174(12) Uani 1 1 d .
C14 C 0.6806(10) 0.3766(6) 0.9827(5) 0.0219(14) Uani 1 1 d .
H14 H 0.6799 0.4584 0.9634 0.026 Uiso 1 1 calc R
C9 C 0.4824(9) -0.0333(6) 1.2752(4) 0.0170(5) Uani 1 1 d .
H9 H 0.4179 -0.0440 1.3374 0.020 Uiso 1 1 calc R
C13 C 0.6102(9) 0.3150(6) 1.0695(5) 0.0211(13) Uani 1 1 d .
H13 H 0.5523 0.3447 1.1223 0.025 Uiso 1 1 calc R
C11 C 0.5998(8) 0.0914(5) 1.1312(4) 0.0170(5) Uani 1 1 d .
C10 C 0.5063(8) 0.0795(5) 1.2216(4) 0.0170(5) Uani 1 1 d .
H10 H 0.4598 0.1453 1.2466 0.020 Uiso 1 1 calc R
C4 C 0.7846(9) -0.3946(6) 1.0716(5) 0.0224(14) Uani 1 1 d .
H4 H 0.7813 -0.4757 1.0966 0.027 Uiso 1 1 calc R
C7 C 0.6400(8) -0.1120(5) 1.1460(4) 0.0170(5) Uani 1 1 d .
C8 C 0.5517(8) -0.1300(5) 1.2387(4) 0.0170(5) Uani 1 1 d .
H8 H 0.5389 -0.2064 1.2763 0.020 Uiso 1 1 calc R
C6 C 0.7191(8) -0.1990(6) 1.0912(5) 0.0188(13) Uani 1 1 d .
C16 C 1.0653(8) 0.0536(5) 0.6655(4) 0.0158(12) Uani 1 1 d .
C17 C 1.0791(8) 0.1696(6) 0.6184(4) 0.0190(12) Uani 1 1 d .
C21 C 1.1384(9) -0.0415(6) 0.6272(4) 0.0205(13) Uani 1 1 d .
C20 C 1.2344(10) -0.0153(6) 0.5355(4) 0.0278(16) Uani 1 1 d .
H20 H 1.2889 -0.0765 0.5062 0.033 Uiso 1 1 calc R
C18 C 1.1746(9) 0.1896(6) 0.5275(5) 0.0245(14) Uani 1 1 d .
H18 H 1.1878 0.2669 0.4924 0.029 Uiso 1 1 calc R
C23 C 1.1204(11) -0.1646(6) 0.6822(5) 0.0299(15) Uani 1 1 d .
H23A H 1.1672 -0.1801 0.7459 0.045 Uiso 1 1 calc GR
H23B H 1.1945 -0.2189 0.6470 0.045 Uiso 1 1 calc GR
H23C H 0.9876 -0.1751 0.6895 0.045 Uiso 1 1 calc GR
C19 C 1.2504(9) 0.0972(6) 0.4878(5) 0.0264(14) Uani 1 1 d .
H19 H 1.3154 0.1125 0.4256 0.032 Uiso 1 1 calc R
C22 C 0.9966(10) 0.2661(6) 0.6647(5) 0.0248(14) Uani 1 1 d .
H22A H 0.8639 0.2604 0.6860 0.037 Uiso 1 1 calc GR
H22B H 1.0056 0.3412 0.6182 0.037 Uiso 1 1 calc GR
H22C H 1.0662 0.2600 0.7203 0.037 Uiso 1 1 calc GR
N5 N 0.6097(9) 0.2798(5) 0.5469(4) 0.0336(14) Uani 1 1 d .
C24 C 0.6652(10) 0.3562(6) 0.4909(5) 0.0279(15) Uani 1 1 d .
C25 C 0.7391(11) 0.4514(7) 0.4208(6) 0.0364(17) Uani 1 1 d .
H25A H 0.6888 0.4617 0.3586 0.055 Uiso 1 1 calc GR
H25B H 0.8770 0.4339 0.4139 0.055 Uiso 1 1 calc GR
H25C H 0.7014 0.5232 0.4424 0.055 Uiso 1 1 calc GR

loop_
_atom_site_aniso_label
_atom_site_aniso_U_11
_atom_site_aniso_U_22
_atom_site_aniso_U_33
_atom_site_aniso_U_23
_atom_site_aniso_U_13
_atom_site_aniso_U_12
Pt2 0.01553(17) 0.01471(18) 0.01020(17) -0.00375(11) 0.00051(10) -0.00523(11)
Cl1 0.0296(7) 0.0189(7) 0.0175(7) -0.0039(6) 0.0041(6) -0.0063(6)
N1 0.0193(12) 0.0203(13) 0.0121(12) -0.0036(10) -0.0008(9) -0.0058(9)
N3 0.025(3) 0.011(2) 0.017(3) 0.000(2) 0.001(2) -0.007(2)
O3 0.053(3) 0.031(3) 0.017(2) -0.006(2) 0.003(2) -0.006(2)
N2 0.021(3) 0.012(3) 0.022(3) -0.011(2) 0.004(2) -0.006(2)
O1 0.037(3) 0.045(3) 0.027(3) -0.005(2) 0.007(2) -0.018(2)
O4 0.035(3) 0.032(3) 0.025(3) 0.001(2) -0.002(2) -0.003(2)
O2 0.057(3) 0.020(3) 0.045(3) -0.010(2) 0.006(3) -0.012(2)
C3 0.026(3) 0.017(3) 0.029(4) -0.014(3) 0.001(3) -0.003(3)
C12 0.014(3) 0.021(3) 0.014(3) -0.005(2) 0.003(2) -0.007(2)
C2 0.022(3) 0.026(3) 0.013(3) -0.010(3) 0.003(2) -0.006(3)
C1 0.020(3) 0.017(3) 0.018(3) -0.005(2) -0.002(2) -0.008(2)
C5 0.024(3) 0.024(3) 0.019(3) -0.006(3) -0.001(3) -0.009(3)
N4 0.017(2) 0.022(3) 0.012(3) -0.006(2) 0.004(2) -0.008(2)
C15 0.020(3) 0.014(3) 0.020(3) -0.004(2) -0.006(3) -0.005(2)
C14 0.028(3) 0.019(3) 0.025(4) -0.012(3) -0.003(3) -0.009(3)
C9 0.0193(12) 0.0203(13) 0.0121(12) -0.0036(10) -0.0008(9) -0.0058(9)
C13 0.027(3) 0.016(3) 0.022(3) -0.009(3) 0.001(3) -0.004(3)
C11 0.0193(12) 0.0203(13) 0.0121(12) -0.0036(10) -0.0008(9) -0.0058(9)
C10 0.0193(12) 0.0203(13) 0.0121(12) -0.0036(10) -0.0008(9) -0.0058(9)
C4 0.025(3) 0.018(3) 0.027(4) -0.005(3) 0.000(3) -0.012(3)
C7 0.0193(12) 0.0203(13) 0.0121(12) -0.0036(10) -0.0008(9) -0.0058(9)
C8 0.0193(12) 0.0203(13) 0.0121(12) -0.0036(10) -0.0008(9) -0.0058(9)
C6 0.015(3) 0.021(3) 0.022(3) -0.008(3) 0.000(2) -0.003(2)
C16 0.016(3) 0.022(3) 0.011(3) -0.003(2) -0.003(2) -0.006(2)
C17 0.020(3) 0.022(3) 0.014(3) 0.000(2) -0.004(2) -0.003(2)
C21 0.023(3) 0.023(3) 0.018(3) -0.008(3) 0.001(2) -0.004(3)
C20 0.032(4) 0.030(4) 0.023(4) -0.010(3) 0.001(3) -0.005(3)
C18 0.030(3) 0.026(3) 0.019(3) -0.004(3) 0.001(3) -0.010(3)
C23 0.045(4) 0.026(4) 0.023(4) -0.014(3) 0.004(3) -0.011(3)
C19 0.031(3) 0.033(4) 0.012(3) -0.002(3) 0.004(3) -0.008(3)
C22 0.035(4) 0.021(3) 0.018(3) -0.003(3) -0.004(3) -0.005(3)
N5 0.041(3) 0.029(3) 0.028(3) 0.000(3) -0.002(3) -0.010(3)
C24 0.029(3) 0.032(4) 0.024(4) -0.010(3) -0.003(3) -0.004(3)
C25 0.039(4) 0.037(4) 0.036(4) -0.009(3) 0.003(3) -0.017(3)

loop_
_atom_type_symbol
_atom_type_description
_atom_type_scat_dispersion_real
_atom_type_scat_dispersion_imag
_atom_type_scat_source
C C 0.0181 0.0091 'International Tables Vol C Tables 4.2.6.8 and 6.1.1.4'
H H 0.0000 0.0000 'International Tables Vol C Tables 4.2.6.8 and 6.1.1.4'
Cl Cl 0.3639 0.7018 'International Tables Vol C Tables 4.2.6.8 and 6.1.1.4'
N N 0.0311 0.0180 'International Tables Vol C Tables 4.2.6.8 and 6.1.1.4'
O O 0.0492 0.0322 'International Tables Vol C Tables 4.2.6.8 and 6.1.1.4'
Pt Pt -4.5932 6.9264 'International Tables Vol C Tables 4.2.6.8 and 6.1.1.4'

loop_
_geom_angle_atom_site_label_1
_geom_angle_atom_site_label_2
_geom_angle_atom_site_label_3
_geom_angle
N1 Pt2 N2 78.0(2)
C1 Pt2 N1 81.1(2)
C1 Pt2 N2 159.0(2)
C15 Pt2 N1 176.0(2)
C15 Pt2 N2 105.6(2)
C15 Pt2 C1 95.2(3)
O3 Cl1 O1 110.6(3)
O3 Cl1 O4 109.5(3)
O1 Cl1 O4 108.3(3)
O2 Cl1 O3 110.1(3)
O2 Cl1 O1 109.4(3)
O2 Cl1 O4 108.9(3)
C11 N1 Pt2 119.2(4)
C7 N1 Pt2 117.6(4)
C7 N1 C11 123.1(5)
N2 N3 C14 110.8(5)
N3 N2 Pt2 140.9(4)
N3 N2 C12 105.7(5)
C12 N2 Pt2 113.4(4)
C2 C3 C4 120.5(6)
N2 C12 C13 110.4(5)
N2 C12 C11 115.9(5)
C13 C12 C11 133.6(5)
C3 C2 C1 121.6(6)
C2 C1 Pt2 129.8(5)
C2 C1 C6 117.1(6)
C6 C1 Pt2 113.1(4)
C6 C5 C4 120.0(6)
C15 N4 C16 172.6(6)
N4 C15 Pt2 178.7(6)
N3 C14 C13 107.7(6)
C8 C9 C10 121.2(6)
C14 C13 C12 105.4(6)
N1 C11 C12 113.4(5)
N1 C11 C10 120.3(6)
C10 C11 C12 126.3(5)
C11 C10 C9 117.6(6)
C3 C4 C5 119.2(6)
N1 C7 C8 119.2(5)
N1 C7 C6 112.3(5)
C8 C7 C6 128.5(6)
C7 C8 C9 118.5(6)
C1 C6 C7 115.8(6)
C5 C6 C1 121.6(6)
C5 C6 C7 122.6(6)
C17 C16 N4 116.5(5)
C21 C16 N4 118.8(5)
C21 C16 C17 124.7(6)
C16 C17 C22 121.1(5)
C18 C17 C16 116.5(6)
C18 C17 C22 122.3(6)
C16 C21 C20 115.8(6)
C16 C21 C23 122.0(5)
C20 C21 C23 122.1(6)
C19 C20 C21 120.8(6)
C19 C18 C17 120.3(6)
C20 C19 C18 121.9(6)
N5 C24 C25 178.8(8)

loop_
_geom_bond_atom_site_label_1
_geom_bond_atom_site_label_2
_geom_bond_distance
Pt2 N1 2.006(5)
Pt2 N2 2.126(5)
Pt2 C1 1.995(6)
Pt2 C15 1.918(7)
Cl1 O3 1.439(5)
Cl1 O1 1.444(5)
Cl1 O4 1.456(5)
Cl1 O2 1.432(5)
N1 C11 1.354(8)
N1 C7 1.344(8)
N3 N2 1.330(7)
N3 C14 1.355(8)
N2 C12 1.360(7)
C3 C2 1.381(9)
C3 C4 1.394(10)
C12 C13 1.374(9)
C12 C11 1.470(8)
C2 C1 1.402(8)
C1 C6 1.414(9)
C5 C4 1.397(9)
C5 C6 1.383(9)
N4 C15 1.147(8)
N4 C16 1.404(7)
C14 C13 1.367(10)
C9 C10 1.402(9)
C9 C8 1.395(9)
C11 C10 1.380(8)
C7 C8 1.392(8)
C7 C6 1.474(8)
C16 C17 1.398(9)
C16 C21 1.397(8)
C17 C18 1.391(9)
C17 C22 1.493(9)
C21 C20 1.405(8)
C21 C23 1.505(9)
C20 C19 1.365(9)
C18 C19 1.385(9)
N5 C24 1.148(9)
C24 C25 1.448(10)
